data_4309835
loop_
_publ_author_name
'Manfred Friedrich'
'Juan Carlos G\'alvez-Ruiz'
'Thomas M. Klap\"otke'
'Peter Mayer'
'Birgit Weber'
'Jan J. Weigand'

_publ_contact_author_address
;
Department Chemie
Ludwig-Maximilians Universit\"at
Butenandtstrasse 5-13 (Haus D)
D-81377 M\"unchen
Bundesrepublik Deutschland
;
_publ_contact_author_email tmk@cup.uni-muenchen.de
_publ_contact_author_fax +49-89-2180-77492
_publ_contact_author_name 'Thomas M. Klap\"otke '
_publ_contact_author_phone +49-89-2180-77491
_publ_section_title
;
BTA Copper Complexes
;
_journal_name_full 'Inorganic Chemistry'
_journal_page_first 8044
_journal_page_last 8052
_journal_paper_doi 10.1021/ic050657r
_journal_volume 44
_journal_year 2005
_chemical_formula_moiety '(C2 H7 Cu N11), H2O'
_chemical_formula_sum 'C2 H9 Cu N11 O'
_chemical_formula_weight 266.74
_chemical_name_systematic
;
 ?
;
_space_group_IT_number 14
_symmetry_cell_setting monoclinic
_symmetry_space_group_name_Hall '-P 2ybc'
_symmetry_space_group_name_H-M 'P 1 21/c 1'
_atom_sites_solution_hydrogens geom
_atom_sites_solution_primary direct
_atom_sites_solution_secondary difmap
_audit_creation_method SHELXL-97
_cell_angle_alpha 90.00
_cell_angle_beta 94.20(3)
_cell_angle_gamma 90.00
_cell_formula_units_Z 4
_cell_length_a 7.5962(15)
_cell_length_b 13.056(3)
_cell_length_c 9.1695(18)
_cell_measurement_reflns_used 35
_cell_measurement_temperature 213
_cell_measurement_theta_max 20
_cell_measurement_theta_min 1
_cell_volume 907.0(3)
_computing_cell_refinement 'SMART (V4.C50)'
_computing_data_collection 'SMART (V4.C50)'
_computing_data_reduction 'SAINT (V4.D50)'
_computing_molecular_graphics 'XP (SHELXTL-Ver.5)'
_computing_publication_material 'SHELXL (Sheldrick 1997)'
_computing_structure_refinement 'SHELXL-97 (Sheldrick, 1997)'
_computing_structure_solution 'SHELXS-97 (Sheldrick, 1990)'
_diffrn_ambient_temperature 213
_diffrn_measured_fraction_theta_full 0.940
_diffrn_measured_fraction_theta_max 0.927
_diffrn_measurement_device_type 'Siemens SMART Area-detector'
_diffrn_measurement_method Hemisphere
_diffrn_radiation_monochromator graphite
_diffrn_radiation_source 'fine-focus sealed tube'
_diffrn_radiation_type MoK\a
_diffrn_radiation_wavelength 0.71073
_diffrn_reflns_av_R_equivalents 0.0234
_diffrn_reflns_av_sigmaI/netI 0.0219
_diffrn_reflns_limit_h_max 9
_diffrn_reflns_limit_h_min -7
_diffrn_reflns_limit_k_max 16
_diffrn_reflns_limit_k_min -9
_diffrn_reflns_limit_l_max 10
_diffrn_reflns_limit_l_min -11
_diffrn_reflns_number 4087
_diffrn_reflns_theta_full 25.00
_diffrn_reflns_theta_max 26.50
_diffrn_reflns_theta_min 2.69
_exptl_absorpt_coefficient_mu 2.407
_exptl_absorpt_correction_T_max 1.00000
_exptl_absorpt_correction_T_min 0.720696
_exptl_absorpt_correction_type numerical
_exptl_absorpt_process_details
;'SADABS (Gabe, E. J.; Le Page, 
Y.; Charland, J.-P.;Lee, F. L.; White, P. S.; J Appl. Crystallogr.
1989, 22, 384.)'
;
_exptl_crystal_colour blue
_exptl_crystal_density_diffrn 1.953
_exptl_crystal_density_method 'not measured'
_exptl_crystal_description prism
_exptl_crystal_F_000 540
_exptl_crystal_size_max 0.3
_exptl_crystal_size_mid 0.25
_exptl_crystal_size_min 0.15
_refine_diff_density_max 0.294
_refine_diff_density_min -0.366
_refine_diff_density_rms 0.072
_refine_ls_extinction_method none
_refine_ls_goodness_of_fit_ref 1.025
_refine_ls_hydrogen_treatment mixed
_refine_ls_matrix_type full
_refine_ls_number_parameters 172
_refine_ls_number_reflns 1741
_refine_ls_number_restraints 0
_refine_ls_restrained_S_all 1.025
_refine_ls_R_factor_all 0.0293
_refine_ls_R_factor_gt 0.0250
_refine_ls_shift/su_max 0.001
_refine_ls_shift/su_mean 0.000
_refine_ls_structure_factor_coef Fsqd
_refine_ls_weighting_details 'calc w=1/[\s^2^(Fo^2^)+(0.0430P)^2^+0.5164P] where P=(Fo^2^+2Fc^2^)/3'
_refine_ls_weighting_scheme calc
_refine_ls_wR_factor_gt 0.0664
_refine_ls_wR_factor_ref 0.0686
_reflns_number_gt 1557
_reflns_number_total 1741
_reflns_threshold_expression >2sigma(I)
_cod_data_source_file ic050657rsi20050813_081257.cif
_cod_data_source_block amabs
_cod_depositor_comments
;
The following automatic conversions were performed:
'_symmetry_cell_setting' value 'Monoclinic' changed to 'monoclinic'
according to '/home/saulius/struct/CIF-dictionaries/cif_core.dic'
dictionary named 'cif_core.dic' version 2.4.1 from 2010-06-29.

Automatic conversion script
Id: cif_fix_enum 1527 2010-12-29 10:47:43Z saulius 
;
_cod_database_code 4309835

loop_
_symmetry_equiv_pos_as_xyz
'x, y, z'
'-x, y+1/2, -z+1/2'
'-x, -y, -z'
'x, -y-1/2, z-1/2'

loop_
_atom_site_label
_atom_site_type_symbol
_atom_site_fract_x
_atom_site_fract_y
_atom_site_fract_z
_atom_site_U_iso_or_equiv
_atom_site_adp_type
_atom_site_occupancy
_atom_site_symmetry_multiplicity
_atom_site_calc_flag
_atom_site_refinement_flags
_atom_site_disorder_assembly
_atom_site_disorder_group
Cu1 Cu 0.91995(4) 0.905036(18) 0.20762(3) 0.01485(11) Uani 1 1 d . . .
N2 N 0.9203(3) 0.75248(13) -0.03337(19) 0.0208(4) Uani 1 1 d . . .
N5 N 1.2791(3) 0.91803(14) -0.0009(2) 0.0219(4) Uani 1 1 d . . .
N9 N 1.1443(3) 0.98473(13) 0.20829(18) 0.0162(4) Uani 1 1 d . . .
C2 C 1.2753(3) 0.98131(16) 0.1186(2) 0.0162(4) Uani 1 1 d . . .
N1 N 1.0040(3) 0.83444(13) 0.03244(18) 0.0168(4) Uani 1 1 d . . .
N7 N 1.3480(3) 1.09390(14) 0.2790(2) 0.0233(5) Uani 1 1 d . . .
N6 N 1.4031(3) 1.04761(14) 0.15707(19) 0.0195(4) Uani 1 1 d . . .
C1 C 1.1544(3) 0.84337(16) -0.0332(2) 0.0169(4) Uani 1 1 d . . .
N8 N 1.1957(3) 1.05733(15) 0.3095(2) 0.0223(4) Uani 1 1 d . . .
N10 N 0.6860(3) 0.83497(16) 0.1729(2) 0.0214(4) Uani 1 1 d . . .
N4 N 1.1702(3) 0.77324(15) -0.1358(2) 0.0223(4) Uani 1 1 d . . .
N3 N 1.0194(3) 0.71752(14) -0.1313(2) 0.0216(4) Uani 1 1 d . . .
N11 N 0.8192(4) 1.00259(17) 0.3529(2) 0.0232(5) Uani 1 1 d . . .
O1 O 0.4708(3) 0.8702(2) 0.4217(2) 0.0393(5) Uani 1 1 d . . .
H1 H 0.702(4) 0.768(2) 0.175(3) 0.029(7) Uiso 1 1 d . . .
H7 H 1.369(4) 0.925(2) -0.056(3) 0.032(8) Uiso 1 1 d . . .
H2 H 0.638(5) 0.852(3) 0.092(4) 0.053(10) Uiso 1 1 d . . .
H3 H 0.610(5) 0.850(3) 0.245(4) 0.060(10) Uiso 1 1 d . . .
H1B H 0.512(5) 0.868(3) 0.508(4) 0.050(10) Uiso 1 1 d . . .
H6 H 0.712(5) 1.011(2) 0.338(3) 0.042(10) Uiso 1 1 d . . .
H5 H 0.872(5) 1.054(3) 0.358(4) 0.049(11) Uiso 1 1 d . . .
H4 H 0.823(5) 0.977(3) 0.445(4) 0.049(9) Uiso 1 1 d . . .
H1A H 0.408(6) 0.829(3) 0.415(5) 0.069(15) Uiso 1 1 d . . .

loop_
_atom_site_aniso_label
_atom_site_aniso_U_11
_atom_site_aniso_U_22
_atom_site_aniso_U_33
_atom_site_aniso_U_23
_atom_site_aniso_U_13
_atom_site_aniso_U_12
Cu1 0.0141(2) 0.01547(16) 0.01543(16) 0.00005(9) 0.00382(10) -0.00023(10)
N2 0.0211(12) 0.0207(9) 0.0208(9) -0.0040(7) 0.0043(8) -0.0047(8)
N5 0.0193(13) 0.0258(10) 0.0219(10) -0.0085(7) 0.0095(8) -0.0095(8)
N9 0.0170(11) 0.0166(8) 0.0154(8) -0.0020(7) 0.0032(7) -0.0013(7)
C2 0.0169(13) 0.0157(9) 0.0160(9) 0.0004(8) 0.0018(8) -0.0006(8)
N1 0.0163(11) 0.0164(9) 0.0179(8) -0.0013(7) 0.0028(7) -0.0034(7)
N7 0.0233(13) 0.0230(10) 0.0240(10) -0.0059(7) 0.0050(8) -0.0052(8)
N6 0.0201(12) 0.0201(9) 0.0187(9) -0.0030(7) 0.0047(7) -0.0041(8)
C1 0.0146(13) 0.0190(10) 0.0173(9) -0.0008(8) 0.0018(8) 0.0004(8)
N8 0.0240(13) 0.0218(9) 0.0219(9) -0.0056(8) 0.0059(8) -0.0052(8)
N10 0.0164(12) 0.0218(11) 0.0262(11) 0.0013(8) 0.0033(8) -0.0006(8)
N4 0.0169(12) 0.0266(10) 0.0238(10) -0.0077(8) 0.0032(7) -0.0027(8)
N3 0.0198(12) 0.0218(9) 0.0234(9) -0.0075(7) 0.0037(7) -0.0034(8)
N11 0.0197(15) 0.0277(12) 0.0233(10) -0.0024(8) 0.0085(9) 0.0008(9)
O1 0.0314(14) 0.0562(14) 0.0306(11) -0.0006(9) 0.0051(9) -0.0151(11)

loop_
_atom_type_symbol
_atom_type_description
_atom_type_scat_dispersion_real
_atom_type_scat_dispersion_imag
_atom_type_scat_source
C C 0.0033 0.0016 'International Tables Vol C Tables 4.2.6.8 and 6.1.1.4'
H H 0.0000 0.0000 'International Tables Vol C Tables 4.2.6.8 and 6.1.1.4'
N N 0.0061 0.0033 'International Tables Vol C Tables 4.2.6.8 and 6.1.1.4'
O O 0.0106 0.0060 'International Tables Vol C Tables 4.2.6.8 and 6.1.1.4'
Cu Cu 0.3201 1.2651 'International Tables Vol C Tables 4.2.6.8 and 6.1.1.4'

loop_
_geom_angle_atom_site_label_1
_geom_angle_atom_site_label_2
_geom_angle_atom_site_label_3
_geom_angle
_geom_angle_site_symmetry_1
_geom_angle_site_symmetry_3
_geom_angle_publ_flag
N9 Cu1 N1 85.40(8) . . ?
N9 Cu1 N10 170.26(8) . . ?
N1 Cu1 N10 89.65(8) . . ?
N9 Cu1 N11 91.92(9) . . ?
N1 Cu1 N11 166.98(8) . . ?
N10 Cu1 N11 91.03(10) . . ?
N9 Cu1 N3 97.02(8) . 4_576 ?
N1 Cu1 N3 95.01(7) . 4_576 ?
N10 Cu1 N3 91.75(8) . 4_576 ?
N11 Cu1 N3 97.96(8) . 4_576 ?
N3 N2 N1 107.91(18) . . ?
C2 N5 C1 122.87(19) . . ?
C2 N5 H7 117.2(19) . . ?
C1 N5 H7 119.9(19) . . ?
C2 N9 N8 104.63(18) . . ?
C2 N9 Cu1 130.86(14) . . ?
N8 N9 Cu1 124.50(14) . . ?
N6 C2 N9 112.18(18) . . ?
N6 C2 N5 123.0(2) . . ?
N9 C2 N5 124.8(2) . . ?
C1 N1 N2 104.83(17) . . ?
C1 N1 Cu1 131.09(15) . . ?
N2 N1 Cu1 123.52(14) . . ?
N8 N7 N6 110.18(18) . . ?
C2 N6 N7 104.12(18) . . ?
N4 C1 N1 112.7(2) . . ?
N4 C1 N5 123.1(2) . . ?
N1 C1 N5 124.28(19) . . ?
N7 N8 N9 108.89(17) . . ?
Cu1 N10 H1 109.0(19) . . ?
Cu1 N10 H2 110(3) . . ?
H1 N10 H2 110(3) . . ?
Cu1 N10 H3 112(2) . . ?
H1 N10 H3 107(3) . . ?
H2 N10 H3 109(3) . . ?
C1 N4 N3 103.16(18) . . ?
N2 N3 N4 111.45(17) . . ?
N2 N3 Cu1 121.12(15) . 4_575 ?
N4 N3 Cu1 126.75(14) . 4_575 ?
Cu1 N11 H6 113(2) . . ?
Cu1 N11 H5 111(3) . . ?
H6 N11 H5 113(4) . . ?
Cu1 N11 H4 113(2) . . ?
H6 N11 H4 100(3) . . ?
H5 N11 H4 106(3) . . ?
H1B O1 H1A 105(4) . . ?

loop_
_geom_bond_atom_site_label_1
_geom_bond_atom_site_label_2
_geom_bond_distance
_geom_bond_site_symmetry_2
_geom_bond_publ_flag
Cu1 N9 1.9960(19) . ?
Cu1 N1 1.9970(17) . ?
Cu1 N10 2.004(2) . ?
Cu1 N11 2.033(2) . ?
Cu1 N3 2.2693(18) 4_576 ?
N2 N3 1.296(3) . ?
N2 N1 1.363(2) . ?
N5 C2 1.375(3) . ?
N5 C1 1.376(3) . ?
N5 H7 0.88(3) . ?
N9 C2 1.337(3) . ?
N9 N8 1.364(2) . ?
C2 N6 1.329(3) . ?
N1 C1 1.334(3) . ?
N7 N8 1.301(3) . ?
N7 N6 1.363(3) . ?
C1 N4 1.324(3) . ?
N10 H1 0.88(3) . ?
N10 H2 0.84(4) . ?
N10 H3 0.93(4) . ?
N4 N3 1.360(3) . ?
N3 Cu1 2.2693(18) 4_575 ?
N11 H6 0.82(4) . ?
N11 H5 0.78(4) . ?
N11 H4 0.91(4) . ?
O1 H1B 0.83(4) . ?
O1 H1A 0.72(4) . ?
